data_7714106
loop_
_publ_author_name
'Siewert, Jan-Erik'
'Schumann, Andr\'e'
'Wellnitz, Tim'
'Dankert, Fabian'
'Hering-Junghans, Christian'

_publ_section_title
;
 Triphosphiranes as Phosphinidene-Transfer Agents -- Synthesis of Regular
 and Chelating NHC Phosphinidene Adducts
;
_journal_name_full 'Dalton Transactions'
_journal_paper_doi 10.1039/D3DT02690F
_journal_year 2023
_chemical_formula_moiety 'C42 H56 N4 P2'
_chemical_formula_sum 'C42 H56 N4 P2'
_chemical_formula_weight 678.84
_space_group_crystal_system triclinic
_space_group_IT_number 2
_space_group_name_Hall '-P 1'
_space_group_name_H-M_alt 'P -1'
_atom_sites_solution_hydrogens geom
_audit_creation_method SHELXL-2014/7
_audit_update_record
;
2023-08-17 deposited with the CCDC.	2023-09-26 downloaded from the CCDC.
;
_cell_angle_alpha 81.3760(10)
_cell_angle_beta 80.2230(10)
_cell_angle_gamma 85.7660(10)
_cell_formula_units_Z 2
_cell_length_a 10.9493(3)
_cell_length_b 11.5418(3)
_cell_length_c 15.7607(4)
_cell_measurement_reflns_used 9500
_cell_measurement_temperature 150(2)
_cell_measurement_theta_max 66.62
_cell_measurement_theta_min 2.87
_cell_volume 1938.24(9)
_computing_cell_refinement 'SAINT (Bruker, 2013)'
_computing_data_collection 'APEX2 (Bruker, 2014)'
_computing_data_reduction SAINT
_computing_molecular_graphics 'ORTEP-3v2.01 (Farrugia, 1997)'
_computing_publication_material 'SHELXL-2014/7 (Sheldrick, 2014)'
_computing_structure_refinement 'SHELXL-2014/7 (Sheldrick, 2014)'
_computing_structure_solution 'SHELXT (Sheldrick, 2015)'
_diffrn_ambient_temperature 150(2)
_diffrn_measured_fraction_theta_full 0.999
_diffrn_measured_fraction_theta_max 0.999
_diffrn_measurement_device_type 'Bruker APEX-II CCD'
_diffrn_measurement_method '\f and \w scans'
_diffrn_radiation_monochromator multilayer
_diffrn_radiation_source microfocus
_diffrn_radiation_type CuK\a
_diffrn_radiation_wavelength 1.54178
_diffrn_reflns_av_R_equivalents 0.0374
_diffrn_reflns_av_unetI/netI 0.0299
_diffrn_reflns_Laue_measured_fraction_full 0.999
_diffrn_reflns_Laue_measured_fraction_max 0.999
_diffrn_reflns_limit_h_max 12
_diffrn_reflns_limit_h_min -12
_diffrn_reflns_limit_k_max 13
_diffrn_reflns_limit_k_min -13
_diffrn_reflns_limit_l_max 18
_diffrn_reflns_limit_l_min -18
_diffrn_reflns_number 28087
_diffrn_reflns_point_group_measured_fraction_full 0.999
_diffrn_reflns_point_group_measured_fraction_max 0.999
_diffrn_reflns_theta_full 65.996
_diffrn_reflns_theta_max 65.996
_diffrn_reflns_theta_min 2.873
_exptl_absorpt_coefficient_mu 1.266
_exptl_absorpt_correction_T_max 0.934
_exptl_absorpt_correction_T_min 0.819
_exptl_absorpt_correction_type multi-scan
_exptl_absorpt_process_details 'SADABS 2014/5'
_exptl_crystal_colour yellow
_exptl_crystal_density_diffrn 1.163
_exptl_crystal_description plate
_exptl_crystal_F_000 732
_exptl_crystal_size_max 0.320
_exptl_crystal_size_mid 0.110
_exptl_crystal_size_min 0.003
_refine_diff_density_max 0.249
_refine_diff_density_min -0.218
_refine_diff_density_rms 0.043
_refine_ls_extinction_method none
_refine_ls_goodness_of_fit_ref 1.035
_refine_ls_hydrogen_treatment constr
_refine_ls_matrix_type full
_refine_ls_number_parameters 465
_refine_ls_number_reflns 6751
_refine_ls_number_restraints 0
_refine_ls_restrained_S_all 1.035
_refine_ls_R_factor_all 0.0459
_refine_ls_R_factor_gt 0.0393
_refine_ls_shift/su_max 0.001
_refine_ls_shift/su_mean 0.000
_refine_ls_structure_factor_coef Fsqd
_refine_ls_weighting_details 'w=1/[\s^2^(Fo^2^)+(0.0665P)^2^+0.3742P] where P=(Fo^2^+2Fc^2^)/3'
_refine_ls_weighting_scheme calc
_refine_ls_wR_factor_gt 0.1041
_refine_ls_wR_factor_ref 0.1101
_reflns_Friedel_coverage 0.000
_reflns_number_gt 5893
_reflns_number_total 6751
_reflns_threshold_expression 'I > 2\s(I)'
_cod_data_source_file d3dt02690f2.cif
_cod_data_source_block ax2345_cmpd6b
_cod_depositor_comments
;
The following automatic conversions were performed:

data name '__exptl_absorpt_correction_type' was replaced with
'_exptl_absorpt_correction_type'.

Automatic conversion script
Id: cif_correct_tags 8170 2020-07-09 18:12:32Z antanas 
;
_cod_database_code 7714106
_shelx_shelxl_version_number 2014/7
_shelx_space_group_comment
;
The symmetry employed for this shelxl refinement is uniquely defined
by the following loop, which should always be used as a source of
symmetry information in preference to the above space-group names.
They are only intended as comments.
;
_shelx_estimated_absorpt_t_min 0.688
_shelx_estimated_absorpt_t_max 0.996

loop_
_space_group_symop_operation_xyz
'x, y, z'
'-x, -y, -z'

loop_
_atom_site_label
_atom_site_type_symbol
_atom_site_fract_x
_atom_site_fract_y
_atom_site_fract_z
_atom_site_U_iso_or_equiv
_atom_site_adp_type
_atom_site_occupancy
_atom_site_site_symmetry_order
_atom_site_calc_flag
_atom_site_refinement_flags_posn
_atom_site_refinement_flags_adp
_atom_site_refinement_flags_occupancy
_atom_site_disorder_assembly
_atom_site_disorder_group
C1 C 0.81598(13) 0.79290(13) 0.51211(10) 0.0282(3) Uani 1 1 d . . . . .
C2 C 0.77136(17) 0.84659(15) 0.37602(11) 0.0396(4) Uani 1 1 d . . . . .
H2 H 0.7451 0.8929 0.3266 0.047 Uiso 1 1 calc R U . . .
C3 C 0.81577(18) 0.73540(15) 0.38089(11) 0.0405(4) Uani 1 1 d . . . . .
H3 H 0.8262 0.6880 0.3356 0.049 Uiso 1 1 calc R U . . .
C4 C 0.72468(15) 0.99667(13) 0.48273(11) 0.0319(3) Uani 1 1 d . . . . .
H4 H 0.6783 0.9816 0.5434 0.038 Uiso 1 1 calc R U . . .
C5 C 0.6343(2) 1.05851(17) 0.42554(13) 0.0486(5) Uani 1 1 d . . . . .
H5A H 0.6788 1.0819 0.3667 0.073 Uiso 1 1 calc R U . . .
H5B H 0.5960 1.1284 0.4498 0.073 Uiso 1 1 calc R U . . .
H5C H 0.5697 1.0052 0.4232 0.073 Uiso 1 1 calc R U . . .
C6 C 0.83164(19) 1.07253(16) 0.48450(15) 0.0516(5) Uani 1 1 d . . . . .
H6A H 0.8848 1.0318 0.5248 0.077 Uiso 1 1 calc R U . . .
H6B H 0.7988 1.1473 0.5037 0.077 Uiso 1 1 calc R U . . .
H6C H 0.8802 1.0875 0.4261 0.077 Uiso 1 1 calc R U . . .
C7 C 0.92212(15) 0.59806(14) 0.48520(10) 0.0312(3) Uani 1 1 d . . . . .
C8 C 1.04670(16) 0.61104(14) 0.48552(11) 0.0352(4) Uani 1 1 d . . . . .
H8 H 1.0786 0.6871 0.4754 0.042 Uiso 1 1 calc R U . . .
C9 C 0.87479(15) 0.48779(14) 0.49924(11) 0.0345(3) Uani 1 1 d . . . . .
H9 H 0.7893 0.4795 0.4985 0.041 Uiso 1 1 calc R U . . .
C10 C 0.81598(14) 0.65009(13) 0.66936(10) 0.0269(3) Uani 1 1 d . . . . .
C11 C 0.91528(14) 0.58922(14) 0.70716(10) 0.0293(3) Uani 1 1 d . . . . .
C12 C 0.90331(15) 0.47244(14) 0.74467(11) 0.0324(3) Uani 1 1 d . . . . .
H12 H 0.9706 0.4308 0.7685 0.039 Uiso 1 1 calc R U . . .
C13 C 0.79483(16) 0.41624(14) 0.74776(11) 0.0344(3) Uani 1 1 d . . . . .
H13 H 0.7888 0.3361 0.7723 0.041 Uiso 1 1 calc R U . . .
C14 C 0.69540(14) 0.47686(14) 0.71510(11) 0.0319(3) Uani 1 1 d . . . . .
H14 H 0.6202 0.4387 0.7196 0.038 Uiso 1 1 calc R U . . .
C15 C 0.70371(14) 0.59332(13) 0.67565(10) 0.0287(3) Uani 1 1 d . . . . .
C16 C 1.03204(15) 0.65200(15) 0.70930(12) 0.0352(4) Uani 1 1 d . . . . .
H16 H 1.0508 0.7043 0.6526 0.042 Uiso 1 1 calc R U . . .
C17 C 1.14703(16) 0.57041(18) 0.71928(15) 0.0495(5) Uani 1 1 d . . . . .
H17A H 1.1342 0.5216 0.7762 0.074 Uiso 1 1 calc R U . . .
H17B H 1.2195 0.6174 0.7146 0.074 Uiso 1 1 calc R U . . .
H17C H 1.1610 0.5200 0.6734 0.074 Uiso 1 1 calc R U . . .
C18 C 1.00909(18) 0.73091(17) 0.78118(13) 0.0472(4) Uani 1 1 d . . . . .
H18A H 0.9393 0.7870 0.7719 0.071 Uiso 1 1 calc R U . . .
H18B H 1.0837 0.7737 0.7797 0.071 Uiso 1 1 calc R U . . .
H18C H 0.9896 0.6825 0.8379 0.071 Uiso 1 1 calc R U . . .
C19 C 0.58756(14) 0.65585(14) 0.64525(11) 0.0339(3) Uani 1 1 d . . . . .
H19 H 0.6086 0.7380 0.6198 0.041 Uiso 1 1 calc R U . . .
C20 C 0.48416(15) 0.66255(16) 0.72253(13) 0.0417(4) Uani 1 1 d . . . . .
H20A H 0.4594 0.5832 0.7476 0.063 Uiso 1 1 calc R U . . .
H20B H 0.4127 0.7088 0.7032 0.063 Uiso 1 1 calc R U . . .
H20C H 0.5138 0.7000 0.7665 0.063 Uiso 1 1 calc R U . . .
C21 C 0.54295(18) 0.5993(2) 0.57507(14) 0.0504(5) Uani 1 1 d . . . . .
H21A H 0.6083 0.6010 0.5241 0.076 Uiso 1 1 calc R U . . .
H21B H 0.4684 0.6428 0.5585 0.076 Uiso 1 1 calc R U . . .
H21C H 0.5236 0.5178 0.5977 0.076 Uiso 1 1 calc R U . . .
C22 C 0.65016(14) 0.69074(13) 0.04258(10) 0.0301(3) Uani 1 1 d . . . . .
C23 C 0.69841(17) 0.63749(15) -0.09267(11) 0.0385(4) Uani 1 1 d . . . . .
H23 H 0.7246 0.5909 -0.1379 0.046 Uiso 1 1 calc R U . . .
C24 C 0.66291(16) 0.75102(14) -0.10245(10) 0.0344(3) Uani 1 1 d . . . . .
H24 H 0.6601 0.8003 -0.1561 0.041 Uiso 1 1 calc R U . . .
C25A C 0.7125(8) 0.4788(12) 0.0379(8) 0.0322(16) Uani 0.592(11) 1 d . . P A 1
H25A H 0.6918 0.4769 0.1023 0.039 Uiso 0.592(11) 1 calc R U P A 1
C26A C 0.8610(4) 0.4641(5) 0.0117(5) 0.0688(16) Uani 0.592(11) 1 d . . P A 1
H26A H 0.8998 0.5286 0.0294 0.103 Uiso 0.592(11) 1 calc R U P A 1
H26B H 0.8909 0.3892 0.0413 0.103 Uiso 0.592(11) 1 calc R U P A 1
H26C H 0.8828 0.4655 -0.0513 0.103 Uiso 0.592(11) 1 calc R U P A 1
C27A C 0.6514(5) 0.3885(4) 0.0142(5) 0.0599(14) Uani 0.592(11) 1 d . . P A 1
H27A H 0.6748 0.3133 0.0467 0.090 Uiso 0.592(11) 1 calc R U P A 1
H27B H 0.5614 0.4037 0.0276 0.090 Uiso 0.592(11) 1 calc R U P A 1
H27C H 0.6753 0.3856 -0.0483 0.090 Uiso 0.592(11) 1 calc R U P A 1
C25B C 0.7457(12) 0.4853(19) 0.0331(13) 0.0322(16) Uani 0.408(11) 1 d . . P A 2
H25B H 0.7799 0.4913 0.0872 0.039 Uiso 0.408(11) 1 calc R U P A 2
C26B C 0.6135(9) 0.4108(6) 0.0546(6) 0.065(2) Uani 0.408(11) 1 d . . P A 2
H26D H 0.5513 0.4499 0.0948 0.098 Uiso 0.408(11) 1 calc R U P A 2
H26E H 0.5816 0.4093 0.0004 0.098 Uiso 0.408(11) 1 calc R U P A 2
H26F H 0.6312 0.3303 0.0812 0.098 Uiso 0.408(11) 1 calc R U P A 2
C27B C 0.8309(10) 0.4204(8) -0.0265(5) 0.078(3) Uani 0.408(11) 1 d . . P A 2
H27D H 0.8608 0.3473 0.0056 0.117 Uiso 0.408(11) 1 calc R U P A 2
H27E H 0.7878 0.4021 -0.0721 0.117 Uiso 0.408(11) 1 calc R U P A 2
H27F H 0.9016 0.4681 -0.0530 0.117 Uiso 0.408(11) 1 calc R U P A 2
C28 C 0.56535(15) 0.89404(13) -0.00648(10) 0.0288(3) Uani 1 1 d . . . . .
C29 C 0.44006(15) 0.89572(13) 0.02716(11) 0.0327(3) Uani 1 1 d . . . . .
H29 H 0.3993 0.8243 0.0457 0.039 Uiso 1 1 calc R U . . .
C30 C 0.62571(15) 0.99766(14) -0.03365(10) 0.0320(3) Uani 1 1 d . . . . .
H30 H 0.7117 0.9958 -0.0566 0.038 Uiso 1 1 calc R U . . .
C31 C 0.65156(15) 0.83114(13) 0.17015(10) 0.0298(3) Uani 1 1 d . . . . .
C32 C 0.55126(15) 0.89677(13) 0.21348(10) 0.0304(3) Uani 1 1 d . . . . .
C33 C 0.56499(16) 1.01417(14) 0.21913(10) 0.0340(3) Uani 1 1 d . . . . .
H33 H 0.4975 1.0587 0.2469 0.041 Uiso 1 1 calc R U . . .
C34 C 0.67572(17) 1.06702(14) 0.18483(11) 0.0365(4) Uani 1 1 d . . . . .
H34 H 0.6825 1.1482 0.1864 0.044 Uiso 1 1 calc R U . . .
C35 C 0.77587(16) 1.00151(14) 0.14847(11) 0.0355(4) Uani 1 1 d . . . . .
H35 H 0.8525 1.0376 0.1274 0.043 Uiso 1 1 calc R U . . .
C36 C 0.76707(16) 0.88282(14) 0.14188(10) 0.0326(3) Uani 1 1 d . . . . .
C37 C 0.43217(16) 0.83780(14) 0.25688(11) 0.0350(4) Uani 1 1 d . . . . .
H37 H 0.4171 0.7786 0.2200 0.042 Uiso 1 1 calc R U . . .
C38 C 0.31594(17) 0.92011(17) 0.26705(13) 0.0456(4) Uani 1 1 d . . . . .
H38A H 0.3247 0.9750 0.3072 0.068 Uiso 1 1 calc R U . . .
H38B H 0.2430 0.8739 0.2902 0.068 Uiso 1 1 calc R U . . .
H38C H 0.3057 0.9641 0.2103 0.068 Uiso 1 1 calc R U . . .
C39 C 0.45054(18) 0.77098(16) 0.34587(12) 0.0432(4) Uani 1 1 d . . . . .
H39A H 0.5217 0.7146 0.3386 0.065 Uiso 1 1 calc R U . . .
H39B H 0.3758 0.7290 0.3723 0.065 Uiso 1 1 calc R U . . .
H39C H 0.4659 0.8266 0.3837 0.065 Uiso 1 1 calc R U . . .
C40 C 0.88556(16) 0.81441(15) 0.10658(12) 0.0383(4) Uani 1 1 d . . . . .
H40 H 0.8689 0.7290 0.1200 0.046 Uiso 1 1 calc R U . . .
C41 C 0.92211(16) 0.84318(17) 0.00799(12) 0.0426(4) Uani 1 1 d . . . . .
H41A H 0.9275 0.9282 -0.0081 0.064 Uiso 1 1 calc R U . . .
H41B H 0.8594 0.8155 -0.0208 0.064 Uiso 1 1 calc R U . . .
H41C H 1.0029 0.8043 -0.0103 0.064 Uiso 1 1 calc R U . . .
C42 C 0.99503(18) 0.83437(18) 0.15117(13) 0.0467(4) Uani 1 1 d . . . . .
H42A H 1.0153 0.9171 0.1377 0.070 Uiso 1 1 calc R U . . .
H42B H 1.0673 0.7852 0.1300 0.070 Uiso 1 1 calc R U . . .
H42C H 0.9724 0.8135 0.2142 0.070 Uiso 1 1 calc R U . . .
N1 N 0.77054(12) 0.88215(11) 0.45642(9) 0.0310(3) Uani 1 1 d . . . . .
N2 N 0.84420(13) 0.70111(11) 0.46408(9) 0.0320(3) Uani 1 1 d . . . . .
N3 N 0.68994(14) 0.60010(12) -0.00387(9) 0.0359(3) Uani 1 1 d . . . . .
N4 N 0.63066(12) 0.78444(11) -0.01982(9) 0.0301(3) Uani 1 1 d . . . . .
P1 P 0.83150(4) 0.80540(3) 0.62011(3) 0.02916(11) Uani 1 1 d . . . . .
P2 P 0.63058(4) 0.67701(3) 0.15760(3) 0.03123(12) Uani 1 1 d . . . . .

loop_
_atom_site_aniso_label
_atom_site_aniso_U_11
_atom_site_aniso_U_22
_atom_site_aniso_U_33
_atom_site_aniso_U_23
_atom_site_aniso_U_13
_atom_site_aniso_U_12
C1 0.0269(7) 0.0205(7) 0.0360(8) -0.0014(6) -0.0046(6) 0.0004(6)
C2 0.0511(10) 0.0333(9) 0.0333(8) -0.0032(7) -0.0095(7) 0.0082(7)
C3 0.0534(10) 0.0338(9) 0.0339(8) -0.0074(7) -0.0087(7) 0.0097(8)
C4 0.0363(8) 0.0217(7) 0.0369(8) -0.0028(6) -0.0079(6) 0.0051(6)
C5 0.0620(12) 0.0367(10) 0.0494(11) -0.0099(8) -0.0210(9) 0.0192(9)
C6 0.0459(10) 0.0294(9) 0.0775(14) -0.0046(9) -0.0060(9) -0.0038(8)
C7 0.0361(8) 0.0231(7) 0.0325(8) -0.0040(6) -0.0026(6) 0.0051(6)
C8 0.0375(8) 0.0218(7) 0.0449(9) -0.0036(6) -0.0036(7) -0.0009(6)
C9 0.0313(8) 0.0280(8) 0.0428(9) -0.0054(7) -0.0030(6) 0.0012(6)
C10 0.0284(7) 0.0221(7) 0.0302(7) -0.0029(6) -0.0062(6) 0.0007(6)
C11 0.0272(7) 0.0265(8) 0.0343(8) -0.0045(6) -0.0064(6) 0.0010(6)
C12 0.0310(8) 0.0265(8) 0.0404(8) -0.0020(6) -0.0126(6) 0.0053(6)
C13 0.0373(8) 0.0220(7) 0.0427(9) 0.0004(6) -0.0082(7) -0.0007(6)
C14 0.0287(7) 0.0258(8) 0.0415(9) -0.0033(6) -0.0065(6) -0.0034(6)
C15 0.0270(7) 0.0260(8) 0.0331(8) -0.0039(6) -0.0063(6) 0.0012(6)
C16 0.0301(8) 0.0317(8) 0.0459(9) -0.0034(7) -0.0136(7) -0.0014(7)
C17 0.0304(9) 0.0449(11) 0.0769(14) -0.0061(9) -0.0214(9) -0.0006(8)
C18 0.0474(10) 0.0446(10) 0.0563(11) -0.0130(9) -0.0204(9) -0.0059(8)
C19 0.0254(7) 0.0293(8) 0.0466(9) -0.0004(7) -0.0097(7) -0.0002(6)
C20 0.0285(8) 0.0408(10) 0.0569(11) -0.0103(8) -0.0098(7) 0.0059(7)
C21 0.0398(10) 0.0604(13) 0.0567(11) -0.0156(9) -0.0240(8) 0.0132(9)
C22 0.0341(8) 0.0211(7) 0.0356(8) -0.0028(6) -0.0095(6) 0.0023(6)
C23 0.0530(10) 0.0310(8) 0.0319(8) -0.0056(6) -0.0115(7) 0.0093(7)
C24 0.0440(9) 0.0275(8) 0.0308(8) -0.0004(6) -0.0098(7) 0.0042(7)
C25A 0.038(5) 0.0235(17) 0.0315(15) -0.0007(12) -0.004(3) 0.011(4)
C26A 0.070(3) 0.044(2) 0.096(4) -0.005(2) -0.041(3) 0.022(2)
C27A 0.079(3) 0.0255(19) 0.069(3) 0.005(2) -0.006(2) 0.0018(18)
C25B 0.038(5) 0.0235(17) 0.0315(15) -0.0007(12) -0.004(3) 0.011(4)
C26B 0.107(6) 0.021(3) 0.057(4) 0.009(3) 0.003(4) 0.004(3)
C27B 0.098(6) 0.051(4) 0.071(5) 0.001(3) -0.004(4) 0.051(4)
C28 0.0355(8) 0.0209(7) 0.0306(7) -0.0002(6) -0.0122(6) 0.0039(6)
C29 0.0365(8) 0.0208(7) 0.0403(8) 0.0009(6) -0.0095(7) -0.0020(6)
C30 0.0323(8) 0.0250(8) 0.0382(8) -0.0003(6) -0.0086(6) 0.0008(6)
C31 0.0393(8) 0.0219(7) 0.0285(7) 0.0003(6) -0.0105(6) 0.0006(6)
C32 0.0378(8) 0.0255(8) 0.0284(7) -0.0023(6) -0.0095(6) 0.0013(6)
C33 0.0416(9) 0.0277(8) 0.0339(8) -0.0056(6) -0.0117(7) 0.0051(7)
C34 0.0506(10) 0.0217(7) 0.0395(9) -0.0012(6) -0.0162(7) -0.0020(7)
C35 0.0405(9) 0.0272(8) 0.0389(9) 0.0012(6) -0.0114(7) -0.0037(7)
C36 0.0393(8) 0.0263(8) 0.0315(8) 0.0013(6) -0.0101(6) 0.0011(6)
C37 0.0398(9) 0.0305(8) 0.0353(8) -0.0085(6) -0.0046(7) -0.0009(7)
C38 0.0423(10) 0.0442(10) 0.0483(10) -0.0108(8) -0.0002(8) 0.0028(8)
C39 0.0535(11) 0.0365(9) 0.0384(9) -0.0041(7) -0.0027(8) -0.0069(8)
C40 0.0363(9) 0.0281(8) 0.0482(10) 0.0010(7) -0.0073(7) 0.0012(7)
C41 0.0346(9) 0.0451(10) 0.0480(10) -0.0093(8) -0.0059(7) 0.0037(7)
C42 0.0415(10) 0.0466(11) 0.0487(10) 0.0066(8) -0.0123(8) 0.0041(8)
N1 0.0359(7) 0.0233(6) 0.0330(7) -0.0022(5) -0.0070(5) 0.0037(5)
N2 0.0377(7) 0.0237(6) 0.0337(7) -0.0039(5) -0.0063(5) 0.0058(5)
N3 0.0536(8) 0.0222(7) 0.0314(7) -0.0025(5) -0.0118(6) 0.0096(6)
N4 0.0370(7) 0.0216(6) 0.0318(7) -0.0018(5) -0.0094(5) 0.0032(5)
P1 0.0334(2) 0.02011(19) 0.0349(2) -0.00209(15) -0.01010(15) -0.00029(15)
P2 0.0424(2) 0.02008(19) 0.0300(2) -0.00095(14) -0.00530(16) -0.00012(15)

loop_
_atom_type_symbol
_atom_type_description
_atom_type_scat_dispersion_real
_atom_type_scat_dispersion_imag
_atom_type_scat_source
C C 0.0181 0.0091 'International Tables Vol C Tables 4.2.6.8 and 6.1.1.4'
H H 0.0000 0.0000 'International Tables Vol C Tables 4.2.6.8 and 6.1.1.4'
N N 0.0311 0.0180 'International Tables Vol C Tables 4.2.6.8 and 6.1.1.4'
P P 0.2955 0.4335 'International Tables Vol C Tables 4.2.6.8 and 6.1.1.4'

loop_
_geom_angle_atom_site_label_1
_geom_angle_atom_site_label_2
_geom_angle_atom_site_label_3
_geom_angle
_geom_angle_site_symmetry_1
_geom_angle_site_symmetry_3
_geom_angle_publ_flag
N1 C1 N2 104.63(13) . . ?
N1 C1 P1 123.79(12) . . ?
N2 C1 P1 131.58(12) . . ?
C3 C2 N1 107.37(15) . . ?
C3 C2 H2 126.3 . . ?
N1 C2 H2 126.3 . . ?
C2 C3 N2 107.92(15) . . ?
C2 C3 H3 126.0 . . ?
N2 C3 H3 126.0 . . ?
N1 C4 C5 111.42(14) . . ?
N1 C4 C6 111.03(14) . . ?
C5 C4 C6 111.91(15) . . ?
N1 C4 H4 107.4 . . ?
C5 C4 H4 107.4 . . ?
C6 C4 H4 107.4 . . ?
C4 C5 H5A 109.5 . . ?
C4 C5 H5B 109.5 . . ?
H5A C5 H5B 109.5 . . ?
C4 C5 H5C 109.5 . . ?
H5A C5 H5C 109.5 . . ?
H5B C5 H5C 109.5 . . ?
C4 C6 H6A 109.5 . . ?
C4 C6 H6B 109.5 . . ?
H6A C6 H6B 109.5 . . ?
C4 C6 H6C 109.5 . . ?
H6A C6 H6C 109.5 . . ?
H6B C6 H6C 109.5 . . ?
C9 C7 C8 120.65(15) . . ?
C9 C7 N2 120.44(15) . . ?
C8 C7 N2 118.78(14) . . ?
C7 C8 C9 119.81(15) . 2_766 ?
C7 C8 H8 120.1 . . ?
C9 C8 H8 120.1 2_766 . ?
C7 C9 C8 119.54(15) . 2_766 ?
C7 C9 H9 120.2 . . ?
C8 C9 H9 120.2 2_766 . ?
C15 C10 C11 119.21(14) . . ?
C15 C10 P1 121.31(11) . . ?
C11 C10 P1 119.32(11) . . ?
C12 C11 C10 119.32(14) . . ?
C12 C11 C16 120.37(14) . . ?
C10 C11 C16 120.29(14) . . ?
C13 C12 C11 121.03(15) . . ?
C13 C12 H12 119.5 . . ?
C11 C12 H12 119.5 . . ?
C14 C13 C12 119.93(14) . . ?
C14 C13 H13 120.0 . . ?
C12 C13 H13 120.0 . . ?
C13 C14 C15 121.08(14) . . ?
C13 C14 H14 119.5 . . ?
C15 C14 H14 119.5 . . ?
C14 C15 C10 119.29(14) . . ?
C14 C15 C19 117.76(13) . . ?
C10 C15 C19 122.87(14) . . ?
C11 C16 C17 114.43(14) . . ?
C11 C16 C18 110.58(14) . . ?
C17 C16 C18 109.83(15) . . ?
C11 C16 H16 107.2 . . ?
C17 C16 H16 107.2 . . ?
C18 C16 H16 107.2 . . ?
C16 C17 H17A 109.5 . . ?
C16 C17 H17B 109.5 . . ?
H17A C17 H17B 109.5 . . ?
C16 C17 H17C 109.5 . . ?
H17A C17 H17C 109.5 . . ?
H17B C17 H17C 109.5 . . ?
C16 C18 H18A 109.5 . . ?
C16 C18 H18B 109.5 . . ?
H18A C18 H18B 109.5 . . ?
C16 C18 H18C 109.5 . . ?
H18A C18 H18C 109.5 . . ?
H18B C18 H18C 109.5 . . ?
C20 C19 C21 110.46(14) . . ?
C20 C19 C15 110.10(14) . . ?
C21 C19 C15 113.23(14) . . ?
C20 C19 H19 107.6 . . ?
C21 C19 H19 107.6 . . ?
C15 C19 H19 107.6 . . ?
C19 C20 H20A 109.5 . . ?
C19 C20 H20B 109.5 . . ?
H20A C20 H20B 109.5 . . ?
C19 C20 H20C 109.5 . . ?
H20A C20 H20C 109.5 . . ?
H20B C20 H20C 109.5 . . ?
C19 C21 H21A 109.5 . . ?
C19 C21 H21B 109.5 . . ?
H21A C21 H21B 109.5 . . ?
C19 C21 H21C 109.5 . . ?
H21A C21 H21C 109.5 . . ?
H21B C21 H21C 109.5 . . ?
N3 C22 N4 104.22(13) . . ?
N3 C22 P2 123.77(12) . . ?
N4 C22 P2 132.00(12) . . ?
C24 C23 N3 107.16(15) . . ?
C24 C23 H23 126.4 . . ?
N3 C23 H23 126.4 . . ?
C23 C24 N4 107.77(14) . . ?
C23 C24 H24 126.1 . . ?
N4 C24 H24 126.1 . . ?
C27A C25A N3 118.3(8) . . ?
C27A C25A C26A 112.2(8) . . ?
N3 C25A C26A 100.4(7) . . ?
C27A C25A H25A 108.5 . . ?
N3 C25A H25A 108.5 . . ?
C26A C25A H25A 108.5 . . ?
C25A C26A H26A 109.5 . . ?
C25A C26A H26B 109.5 . . ?
H26A C26A H26B 109.5 . . ?
C25A C26A H26C 109.5 . . ?
H26A C26A H26C 109.5 . . ?
H26B C26A H26C 109.5 . . ?
C25A C27A H27A 109.5 . . ?
C25A C27A H27B 109.5 . . ?
H27A C27A H27B 109.5 . . ?
C25A C27A H27C 109.5 . . ?
H27A C27A H27C 109.5 . . ?
H27B C27A H27C 109.5 . . ?
C27B C25B N3 117.5(13) . . ?
C27B C25B C26B 104.9(13) . . ?
N3 C25B C26B 96.9(9) . . ?
C27B C25B H25B 112.1 . . ?
N3 C25B H25B 112.1 . . ?
C26B C25B H25B 112.1 . . ?
C25B C26B H26D 109.5 . . ?
C25B C26B H26E 109.5 . . ?
H26D C26B H26E 109.5 . . ?
C25B C26B H26F 109.5 . . ?
H26D C26B H26F 109.5 . . ?
H26E C26B H26F 109.5 . . ?
C25B C27B H27D 109.5 . . ?
C25B C27B H27E 109.5 . . ?
H27D C27B H27E 109.5 . . ?
C25B C27B H27F 109.5 . . ?
H27D C27B H27F 109.5 . . ?
H27E C27B H27F 109.5 . . ?
C29 C28 C30 120.67(15) . . ?
C29 C28 N4 119.49(14) . . ?
C30 C28 N4 119.64(14) . . ?
C28 C29 C30 119.64(14) . 2_675 ?
C28 C29 H29 120.2 . . ?
C30 C29 H29 120.2 2_675 . ?
C28 C30 C29 119.68(15) . 2_675 ?
C28 C30 H30 120.2 . . ?
C29 C30 H30 120.2 2_675 . ?
C36 C31 C32 119.16(14) . . ?
C36 C31 P2 121.39(12) . . ?
C32 C31 P2 119.36(12) . . ?
C33 C32 C31 119.34(15) . . ?
C33 C32 C37 120.25(14) . . ?
C31 C32 C37 120.35(14) . . ?
C34 C33 C32 120.92(15) . . ?
C34 C33 H33 119.5 . . ?
C32 C33 H33 119.5 . . ?
C35 C34 C33 119.84(15) . . ?
C35 C34 H34 120.1 . . ?
C33 C34 H34 120.1 . . ?
C34 C35 C36 121.35(16) . . ?
C34 C35 H35 119.3 . . ?
C36 C35 H35 119.3 . . ?
C35 C36 C31 118.95(15) . . ?
C35 C36 C40 117.79(15) . . ?
C31 C36 C40 123.23(14) . . ?
C32 C37 C38 115.19(14) . . ?
C32 C37 C39 109.42(14) . . ?
C38 C37 C39 109.75(15) . . ?
C32 C37 H37 107.4 . . ?
C38 C37 H37 107.4 . . ?
C39 C37 H37 107.4 . . ?
C37 C38 H38A 109.5 . . ?
C37 C38 H38B 109.5 . . ?
H38A C38 H38B 109.5 . . ?
C37 C38 H38C 109.5 . . ?
H38A C38 H38C 109.5 . . ?
H38B C38 H38C 109.5 . . ?
C37 C39 H39A 109.5 . . ?
C37 C39 H39B 109.5 . . ?
H39A C39 H39B 109.5 . . ?
C37 C39 H39C 109.5 . . ?
H39A C39 H39C 109.5 . . ?
H39B C39 H39C 109.5 . . ?
C41 C40 C36 112.73(14) . . ?
C41 C40 C42 109.57(15) . . ?
C36 C40 C42 111.78(15) . . ?
C41 C40 H40 107.5 . . ?
C36 C40 H40 107.5 . . ?
C42 C40 H40 107.5 . . ?
C40 C41 H41A 109.5 . . ?
C40 C41 H41B 109.5 . . ?
H41A C41 H41B 109.5 . . ?
C40 C41 H41C 109.5 . . ?
H41A C41 H41C 109.5 . . ?
H41B C41 H41C 109.5 . . ?
C40 C42 H42A 109.5 . . ?
C40 C42 H42B 109.5 . . ?
H42A C42 H42B 109.5 . . ?
C40 C42 H42C 109.5 . . ?
H42A C42 H42C 109.5 . . ?
H42B C42 H42C 109.5 . . ?
C1 N1 C2 110.45(13) . . ?
C1 N1 C4 122.70(13) . . ?
C2 N1 C4 126.82(14) . . ?
C1 N2 C3 109.62(13) . . ?
C1 N2 C7 125.92(14) . . ?
C3 N2 C7 122.35(13) . . ?
C22 N3 C23 110.83(13) . . ?
C22 N3 C25A 122.8(5) . . ?
C23 N3 C25A 126.3(5) . . ?
C22 N3 C25B 124.4(8) . . ?
C23 N3 C25B 123.3(8) . . ?
C22 N4 C24 109.97(13) . . ?
C22 N4 C28 127.29(13) . . ?
C24 N4 C28 121.71(13) . . ?
C1 P1 C10 99.54(7) . . ?
C22 P2 C31 99.44(7) . . ?

loop_
_geom_bond_atom_site_label_1
_geom_bond_atom_site_label_2
_geom_bond_distance
_geom_bond_site_symmetry_2
_geom_bond_publ_flag
C1 N1 1.371(2) . ?
C1 N2 1.380(2) . ?
C1 P1 1.7670(16) . ?
C2 C3 1.334(2) . ?
C2 N1 1.388(2) . ?
C2 H2 0.9500 . ?
C3 N2 1.392(2) . ?
C3 H3 0.9500 . ?
C4 N1 1.4720(19) . ?
C4 C5 1.519(2) . ?
C4 C6 1.519(2) . ?
C4 H4 1.0000 . ?
C5 H5A 0.9800 . ?
C5 H5B 0.9800 . ?
C5 H5C 0.9800 . ?
C6 H6A 0.9800 . ?
C6 H6B 0.9800 . ?
C6 H6C 0.9800 . ?
C7 C9 1.382(2) . ?
C7 C8 1.384(2) . ?
C7 N2 1.443(2) . ?
C8 C9 1.393(2) 2_766 ?
C8 H8 0.9500 . ?
C9 C8 1.393(2) 2_766 ?
C9 H9 0.9500 . ?
C10 C15 1.417(2) . ?
C10 C11 1.419(2) . ?
C10 P1 1.8513(15) . ?
C11 C12 1.394(2) . ?
C11 C16 1.523(2) . ?
C12 C13 1.385(2) . ?
C12 H12 0.9500 . ?
C13 C14 1.382(2) . ?
C13 H13 0.9500 . ?
C14 C15 1.396(2) . ?
C14 H14 0.9500 . ?
C15 C19 1.528(2) . ?
C16 C17 1.531(2) . ?
C16 C18 1.535(2) . ?
C16 H16 1.0000 . ?
C17 H17A 0.9800 . ?
C17 H17B 0.9800 . ?
C17 H17C 0.9800 . ?
C18 H18A 0.9800 . ?
C18 H18B 0.9800 . ?
C18 H18C 0.9800 . ?
C19 C20 1.523(2) . ?
C19 C21 1.528(2) . ?
C19 H19 1.0000 . ?
C20 H20A 0.9800 . ?
C20 H20B 0.9800 . ?
C20 H20C 0.9800 . ?
C21 H21A 0.9800 . ?
C21 H21B 0.9800 . ?
C21 H21C 0.9800 . ?
C22 N3 1.369(2) . ?
C22 N4 1.379(2) . ?
C22 P2 1.7731(16) . ?
C23 C24 1.333(2) . ?
C23 N3 1.391(2) . ?
C23 H23 0.9500 . ?
C24 N4 1.394(2) . ?
C24 H24 0.9500 . ?
C25A C27A 1.407(13) . ?
C25A N3 1.477(14) . ?
C25A C26A 1.612(9) . ?
C25A H25A 1.0000 . ?
C26A H26A 0.9800 . ?
C26A H26B 0.9800 . ?
C26A H26C 0.9800 . ?
C27A H27A 0.9800 . ?
C27A H27B 0.9800 . ?
C27A H27C 0.9800 . ?
C25B C27B 1.458(19) . ?
C25B N3 1.50(2) . ?
C25B C26B 1.697(17) . ?
C25B H25B 1.0000 . ?
C26B H26D 0.9800 . ?
C26B H26E 0.9800 . ?
C26B H26F 0.9800 . ?
C27B H27D 0.9800 . ?
C27B H27E 0.9800 . ?
C27B H27F 0.9800 . ?
C28 C29 1.384(2) . ?
C28 C30 1.385(2) . ?
C28 N4 1.432(2) . ?
C29 C30 1.388(2) 2_675 ?
C29 H29 0.9500 . ?
C30 C29 1.388(2) 2_675 ?
C30 H30 0.9500 . ?
C31 C36 1.412(2) . ?
C31 C32 1.423(2) . ?
C31 P2 1.8541(16) . ?
C32 C33 1.392(2) . ?
C32 C37 1.523(2) . ?
C33 C34 1.386(3) . ?
C33 H33 0.9500 . ?
C34 C35 1.377(3) . ?
C34 H34 0.9500 . ?
C35 C36 1.401(2) . ?
C35 H35 0.9500 . ?
C36 C40 1.533(2) . ?
C37 C38 1.532(2) . ?
C37 C39 1.533(2) . ?
C37 H37 1.0000 . ?
C38 H38A 0.9800 . ?
C38 H38B 0.9800 . ?
C38 H38C 0.9800 . ?
C39 H39A 0.9800 . ?
C39 H39B 0.9800 . ?
C39 H39C 0.9800 . ?
C40 C41 1.529(2) . ?
C40 C42 1.536(3) . ?
C40 H40 1.0000 . ?
C41 H41A 0.9800 . ?
C41 H41B 0.9800 . ?
C41 H41C 0.9800 . ?
C42 H42A 0.9800 . ?
C42 H42B 0.9800 . ?
C42 H42C 0.9800 . ?

loop_
_geom_torsion_atom_site_label_1
_geom_torsion_atom_site_label_2
_geom_torsion_atom_site_label_3
_geom_torsion_atom_site_label_4
_geom_torsion
_geom_torsion_site_symmetry_1
_geom_torsion_site_symmetry_2
_geom_torsion_site_symmetry_3
_geom_torsion_site_symmetry_4
_geom_torsion_publ_flag
N1 C2 C3 N2 -0.6(2) . . . . ?
C9 C7 C8 C9 -0.5(3) . . . 2_766 ?
N2 C7 C8 C9 -176.29(15) . . . 2_766 ?
C8 C7 C9 C8 0.5(3) . . . 2_766 ?
N2 C7 C9 C8 176.22(15) . . . 2_766 ?
C15 C10 C11 C12 4.2(2) . . . . ?
P1 C10 C11 C12 179.65(12) . . . . ?
C15 C10 C11 C16 -173.90(14) . . . . ?
P1 C10 C11 C16 1.6(2) . . . . ?
C10 C11 C12 C13 -1.9(2) . . . . ?
C16 C11 C12 C13 176.17(15) . . . . ?
C11 C12 C13 C14 -1.5(3) . . . . ?
C12 C13 C14 C15 2.5(3) . . . . ?
C13 C14 C15 C10 -0.2(2) . . . . ?
C13 C14 C15 C19 -177.07(15) . . . . ?
C11 C10 C15 C14 -3.1(2) . . . . ?
P1 C10 C15 C14 -178.55(12) . . . . ?
C11 C10 C15 C19 173.57(14) . . . . ?
P1 C10 C15 C19 -1.8(2) . . . . ?
C12 C11 C16 C17 23.7(2) . . . . ?
C10 C11 C16 C17 -158.23(16) . . . . ?
C12 C11 C16 C18 -100.91(18) . . . . ?
C10 C11 C16 C18 77.12(19) . . . . ?
C14 C15 C19 C20 61.91(19) . . . . ?
C10 C15 C19 C20 -114.85(17) . . . . ?
C14 C15 C19 C21 -62.3(2) . . . . ?
C10 C15 C19 C21 120.95(18) . . . . ?
N3 C23 C24 N4 -0.8(2) . . . . ?
C30 C28 C29 C30 0.0(3) . . . 2_675 ?
N4 C28 C29 C30 -174.84(14) . . . 2_675 ?
C29 C28 C30 C29 0.0(3) . . . 2_675 ?
N4 C28 C30 C29 174.84(14) . . . 2_675 ?
C36 C31 C32 C33 6.6(2) . . . . ?
P2 C31 C32 C33 -176.85(12) . . . . ?
C36 C31 C32 C37 -170.61(14) . . . . ?
P2 C31 C32 C37 5.9(2) . . . . ?
C31 C32 C33 C34 -1.4(2) . . . . ?
C37 C32 C33 C34 175.81(15) . . . . ?
C32 C33 C34 C35 -3.3(2) . . . . ?
C33 C34 C35 C36 2.8(3) . . . . ?
C34 C35 C36 C31 2.5(2) . . . . ?
C34 C35 C36 C40 -175.66(15) . . . . ?
C32 C31 C36 C35 -7.1(2) . . . . ?
P2 C31 C36 C35 176.42(12) . . . . ?
C32 C31 C36 C40 170.93(15) . . . . ?
P2 C31 C36 C40 -5.5(2) . . . . ?
C33 C32 C37 C38 27.3(2) . . . . ?
C31 C32 C37 C38 -155.49(15) . . . . ?
C33 C32 C37 C39 -96.85(18) . . . . ?
C31 C32 C37 C39 80.34(18) . . . . ?
C35 C36 C40 C41 -75.8(2) . . . . ?
C31 C36 C40 C41 106.13(18) . . . . ?
C35 C36 C40 C42 48.1(2) . . . . ?
C31 C36 C40 C42 -129.92(16) . . . . ?
N2 C1 N1 C2 -0.33(17) . . . . ?
P1 C1 N1 C2 179.08(12) . . . . ?
N2 C1 N1 C4 177.82(13) . . . . ?
P1 C1 N1 C4 -2.8(2) . . . . ?
C3 C2 N1 C1 0.6(2) . . . . ?
C3 C2 N1 C4 -177.46(16) . . . . ?
C5 C4 N1 C1 -156.53(15) . . . . ?
C6 C4 N1 C1 78.01(19) . . . . ?
C5 C4 N1 C2 21.3(2) . . . . ?
C6 C4 N1 C2 -104.2(2) . . . . ?
N1 C1 N2 C3 -0.05(17) . . . . ?
P1 C1 N2 C3 -179.39(13) . . . . ?
N1 C1 N2 C7 163.65(14) . . . . ?
P1 C1 N2 C7 -15.7(2) . . . . ?
C2 C3 N2 C1 0.4(2) . . . . ?
C2 C3 N2 C7 -163.98(16) . . . . ?
C9 C7 N2 C1 119.35(18) . . . . ?
C8 C7 N2 C1 -64.8(2) . . . . ?
C9 C7 N2 C3 -78.9(2) . . . . ?
C8 C7 N2 C3 96.9(2) . . . . ?
N4 C22 N3 C23 1.75(19) . . . . ?
P2 C22 N3 C23 -178.96(13) . . . . ?
N4 C22 N3 C25A -174.9(4) . . . . ?
P2 C22 N3 C25A 4.4(5) . . . . ?
N4 C22 N3 C25B 168.0(7) . . . . ?
P2 C22 N3 C25B -12.7(7) . . . . ?
C24 C23 N3 C22 -0.6(2) . . . . ?
C24 C23 N3 C25A 175.9(5) . . . . ?
C24 C23 N3 C25B -167.1(7) . . . . ?
C27A C25A N3 C22 125.4(8) . . . . ?
C26A C25A N3 C22 -112.3(6) . . . . ?
C27A C25A N3 C23 -50.8(10) . . . . ?
C26A C25A N3 C23 71.6(8) . . . . ?
C27B C25B N3 C22 -153.4(11) . . . . ?
C26B C25B N3 C22 95.8(10) . . . . ?
C27B C25B N3 C23 11.3(16) . . . . ?
C26B C25B N3 C23 -99.5(8) . . . . ?
N3 C22 N4 C24 -2.21(18) . . . . ?
P2 C22 N4 C24 178.58(13) . . . . ?
N3 C22 N4 C28 166.22(15) . . . . ?
P2 C22 N4 C28 -13.0(3) . . . . ?
C23 C24 N4 C22 1.9(2) . . . . ?
C23 C24 N4 C28 -167.28(15) . . . . ?
C29 C28 N4 C22 -63.3(2) . . . . ?
C30 C28 N4 C22 121.75(17) . . . . ?
C29 C28 N4 C24 103.88(18) . . . . ?
C30 C28 N4 C24 -71.1(2) . . . . ?
N1 C1 P1 C10 152.21(13) . . . . ?
N2 C1 P1 C10 -28.56(16) . . . . ?
C15 C10 P1 C1 -65.07(14) . . . . ?
C11 C10 P1 C1 119.52(13) . . . . ?
N3 C22 P2 C31 154.29(14) . . . . ?
N4 C22 P2 C31 -26.64(17) . . . . ?
C36 C31 P2 C22 -66.72(14) . . . . ?
C32 C31 P2 C22 116.81(13) . . . . ?
